data_7025877
loop_
_publ_author_name
'Garc\'ia-Bueno, Roc\'io'
'Santana, M. Dolores'
'S\'anchez, Gregorio'
'Garc\'ia, Joaqu\'in'
'Garc\'ia, Gabriel'
'P\'erez, Jos\'e'
'Garc\'ia, Luis'

_publ_section_title
;
 Mono- and bidentate imidates of five-coordinate nickel(II) with
 macrocyclic ligands: spectroscopic and photophysical properties.
;
_journal_issue 24
_journal_name_full 'Dalton transactions (Cambridge, England : 2003)'
_journal_page_first 5728
_journal_page_last 5736
_journal_paper_doi 10.1039/c0dt00036a
_journal_volume 39
_journal_year 2010
_chemical_formula_moiety 'C20 H33 N4 Ni O4 S, C7 H4 N O3 S, C3 H6 O'
_chemical_formula_sum 'C30 H43 N5 Ni O8 S2'
_chemical_formula_weight 724.52
_chemical_name_systematic
;
?
;
_space_group_IT_number 2
_symmetry_cell_setting triclinic
_symmetry_space_group_name_Hall '-P 1'
_symmetry_space_group_name_H-M 'P -1'
_atom_sites_solution_hydrogens geom
_atom_sites_solution_primary direct
_atom_sites_solution_secondary difmap
_audit_creation_method SHELXL-97
_cell_angle_alpha 73.4690(10)
_cell_angle_beta 77.9510(10)
_cell_angle_gamma 82.3750(10)
_cell_formula_units_Z 2
_cell_length_a 8.3096(5)
_cell_length_b 13.9023(9)
_cell_length_c 15.1795(9)
_cell_measurement_temperature 293(2)
_cell_volume 1639.03(17)
_computing_structure_refinement 'SHELXL-97 (Sheldrick, 1997)'
_diffrn_ambient_temperature 293(2)
_diffrn_measured_fraction_theta_full 0.000
_diffrn_measured_fraction_theta_max 0.920
_diffrn_radiation_monochromator graphite
_diffrn_radiation_source 'fine-focus sealed tube'
_diffrn_radiation_type MoK\a
_diffrn_radiation_wavelength 0.71073
_diffrn_reflns_av_R_equivalents 0.0321
_diffrn_reflns_av_sigmaI/netI 0.0442
_diffrn_reflns_limit_h_max 10
_diffrn_reflns_limit_h_min -10
_diffrn_reflns_limit_k_max 18
_diffrn_reflns_limit_k_min -17
_diffrn_reflns_limit_l_max 19
_diffrn_reflns_limit_l_min -19
_diffrn_reflns_number 18799
_diffrn_reflns_theta_full 0.50
_diffrn_reflns_theta_max 28.02
_diffrn_reflns_theta_min 1.42
_exptl_absorpt_coefficient_mu 0.777
_exptl_absorpt_correction_T_max 0.9549
_exptl_absorpt_correction_T_min 0.7948
_exptl_absorpt_correction_type multi-scan
_exptl_crystal_density_diffrn 1.468
_exptl_crystal_density_method 'not measured'
_exptl_crystal_F_000 764
_exptl_crystal_size_max 0.31
_exptl_crystal_size_mid 0.17
_exptl_crystal_size_min 0.06
_refine_diff_density_max 2.597
_refine_diff_density_min -0.839
_refine_diff_density_rms 0.136
_refine_ls_extinction_method none
_refine_ls_goodness_of_fit_ref 1.108
_refine_ls_hydrogen_treatment mixed
_refine_ls_matrix_type full
_refine_ls_number_parameters 419
_refine_ls_number_reflns 7289
_refine_ls_number_restraints 0
_refine_ls_restrained_S_all 1.108
_refine_ls_R_factor_all 0.0680
_refine_ls_R_factor_gt 0.0582
_refine_ls_shift/su_max 0.002
_refine_ls_shift/su_mean 0.000
_refine_ls_structure_factor_coef Fsqd
_refine_ls_weighting_details 'calc w=1/[\s^2^(Fo^2^)+(0.0676P)^2^+3.4422P] where P=(Fo^2^+2Fc^2^)/3'
_refine_ls_weighting_scheme calc
_refine_ls_wR_factor_gt 0.1376
_refine_ls_wR_factor_ref 0.1479
_reflns_number_gt 6358
_reflns_number_total 7289
_reflns_threshold_expression >2sigma(I)
_cod_data_source_file c0dt00036a.txt
_cod_data_source_block complex3b
_cod_original_sg_symbol_H-M P-1
_cod_database_code 7025877

loop_
_symmetry_equiv_pos_as_xyz
'x, y, z'
'-x, -y, -z'

loop_
_atom_site_label
_atom_site_type_symbol
_atom_site_fract_x
_atom_site_fract_y
_atom_site_fract_z
_atom_site_U_iso_or_equiv
_atom_site_adp_type
_atom_site_occupancy
_atom_site_symmetry_multiplicity
_atom_site_calc_flag
_atom_site_refinement_flags
Ni1 Ni 0.86799(5) 0.00597(3) 0.29759(3) 0.01187(12) Uani 1 1 d .
S1 S 1.16717(9) 0.31825(6) 0.25839(6) 0.01475(18) Uani 1 1 d .
S2 S 1.38257(10) 0.69163(6) 0.27913(6) 0.01677(18) Uani 1 1 d .
O1 O 1.1171(3) 0.01854(18) 0.27177(17) 0.0158(5) Uani 1 1 d .
H4 H 1.1607 -0.0048 0.2279 0.024 Uiso 1 1 calc R
N2 N 0.9225(3) -0.1457(2) 0.32156(19) 0.0142(5) Uani 1 1 d .
H2 H 1.0347 -0.1543 0.3116 0.017 Uiso 1 1 calc R
N4 N 1.0868(3) 0.2140(2) 0.2653(2) 0.0155(6) Uani 1 1 d .
O2 O 0.8335(3) 0.14819(17) 0.31517(16) 0.0164(5) Uani 1 1 d .
N1 N 0.6273(3) -0.0164(2) 0.36013(19) 0.0140(5) Uani 1 1 d .
O3 O 1.2292(3) 0.36799(18) 0.16305(17) 0.0213(5) Uani 1 1 d .
O4 O 1.2820(3) 0.29725(18) 0.32191(17) 0.0193(5) Uani 1 1 d .
N3 N 0.8122(3) 0.0436(2) 0.16564(19) 0.0150(5) Uani 1 1 d .
C15 C 0.8572(4) 0.3170(2) 0.3190(2) 0.0141(6) Uani 1 1 d .
C20 C 0.9805(4) 0.3813(2) 0.3016(2) 0.0151(6) Uani 1 1 d .
C19 C 0.9509(4) 0.4758(3) 0.3167(2) 0.0195(7) Uani 1 1 d .
H19 H 1.0352 0.5180 0.3049 0.023 Uiso 1 1 calc R
C16 C 0.6946(4) 0.3465(3) 0.3516(2) 0.0184(7) Uani 1 1 d .
H16 H 0.6107 0.3042 0.3624 0.022 Uiso 1 1 calc R
C14 C 0.9251(4) 0.2189(2) 0.2989(2) 0.0142(6) Uani 1 1 d .
O5 O 1.4756(3) 0.67769(18) 0.35269(17) 0.0214(5) Uani 1 1 d .
O6 O 1.2666(3) 0.6178(2) 0.29321(19) 0.0261(6) Uani 1 1 d .
N5 N 1.2930(3) 0.8050(2) 0.2549(2) 0.0184(6) Uani 1 1 d .
C3 C 0.8688(4) -0.1893(2) 0.4242(2) 0.0152(6) Uani 1 1 d .
C21 C 1.3553(4) 0.8580(3) 0.1688(2) 0.0169(7) Uani 1 1 d .
C7 C 0.6691(4) 0.1217(3) 0.1590(2) 0.0175(7) Uani 1 1 d .
H7A H 0.6484 0.1402 0.0955 0.021 Uiso 1 1 calc R
H7B H 0.7013 0.1813 0.1700 0.021 Uiso 1 1 calc R
C1 C 0.5705(4) -0.0988(2) 0.4127(2) 0.0150(6) Uani 1 1 d .
C22 C 1.4883(4) 0.8003(2) 0.1160(2) 0.0162(6) Uani 1 1 d .
C27 C 1.5173(4) 0.7036(3) 0.1702(2) 0.0160(6) Uani 1 1 d .
C9 C 0.5126(4) 0.0719(2) 0.3288(2) 0.0165(6) Uani 1 1 d .
H9A H 0.5471 0.1305 0.3402 0.020 Uiso 1 1 calc R
H9B H 0.4026 0.0599 0.3648 0.020 Uiso 1 1 calc R
C17 C 0.6613(4) 0.4411(3) 0.3677(3) 0.0227(7) Uani 1 1 d .
H17 H 0.5536 0.4625 0.3901 0.027 Uiso 1 1 calc R
C26 C 1.6330(4) 0.6343(3) 0.1376(3) 0.0212(7) Uani 1 1 d .
H26 H 1.6520 0.5695 0.1747 0.025 Uiso 1 1 calc R
C5 C 0.8962(4) -0.1372(2) 0.1590(2) 0.0164(6) Uani 1 1 d .
H5A H 0.8873 -0.1802 0.1202 0.020 Uiso 1 1 calc R
H5B H 1.0071 -0.1150 0.1413 0.020 Uiso 1 1 calc R
C4 C 0.8712(4) -0.1987(3) 0.2606(2) 0.0178(7) Uani 1 1 d .
H4A H 0.7557 -0.2115 0.2821 0.021 Uiso 1 1 calc R
H4B H 0.9350 -0.2631 0.2653 0.021 Uiso 1 1 calc R
C8 C 0.5076(4) 0.0926(3) 0.2253(2) 0.0179(7) Uani 1 1 d .
H8A H 0.4228 0.1463 0.2096 0.021 Uiso 1 1 calc R
H8B H 0.4752 0.0328 0.2147 0.021 Uiso 1 1 calc R
C10 C 0.3884(4) -0.1150(3) 0.4448(2) 0.0185(7) Uani 1 1 d .
H10A H 0.3242 -0.0543 0.4201 0.028 Uiso 1 1 calc R
H10B H 0.3628 -0.1326 0.5118 0.028 Uiso 1 1 calc R
H10C H 0.3628 -0.1685 0.4228 0.028 Uiso 1 1 calc R
O7 O 1.3088(3) 0.94780(18) 0.13356(17) 0.0203(5) Uani 1 1 d .
C24 C 1.6917(4) 0.7639(3) -0.0081(2) 0.0208(7) Uani 1 1 d .
H24 H 1.7510 0.7835 -0.0686 0.025 Uiso 1 1 calc R
C23 C 1.5761(4) 0.8328(3) 0.0265(2) 0.0188(7) Uani 1 1 d .
H23 H 1.5588 0.8984 -0.0096 0.023 Uiso 1 1 calc R
C25 C 1.7197(4) 0.6665(3) 0.0464(3) 0.0236(8) Uani 1 1 d .
H25 H 1.7975 0.6220 0.0218 0.028 Uiso 1 1 calc R
C18 C 0.7876(4) 0.5048(3) 0.3506(3) 0.0215(7) Uani 1 1 d .
H18 H 0.7624 0.5678 0.3620 0.026 Uiso 1 1 calc R
C12 C 0.9275(4) -0.1234(3) 0.4752(2) 0.0175(7) Uani 1 1 d .
H12A H 1.0454 -0.1227 0.4591 0.026 Uiso 1 1 calc R
H12B H 0.8959 -0.1503 0.5414 0.026 Uiso 1 1 calc R
H12C H 0.8778 -0.0561 0.4569 0.026 Uiso 1 1 calc R
C11 C 0.9459(4) -0.2974(3) 0.4569(2) 0.0193(7) Uani 1 1 d .
H11A H 1.0641 -0.2975 0.4419 0.029 Uiso 1 1 calc R
H11B H 0.9097 -0.3398 0.4260 0.029 Uiso 1 1 calc R
H11C H 0.9122 -0.3222 0.5233 0.029 Uiso 1 1 calc R
C6 C 0.7734(4) -0.0453(3) 0.1392(2) 0.0176(7) Uani 1 1 d .
H6A H 0.7692 -0.0256 0.0730 0.021 Uiso 1 1 calc R
H6B H 0.6646 -0.0641 0.1728 0.021 Uiso 1 1 calc R
C2 C 0.6799(4) -0.1914(2) 0.4487(2) 0.0152(6) Uani 1 1 d .
H2A H 0.6512 -0.2453 0.4274 0.018 Uiso 1 1 calc R
H2B H 0.6502 -0.2102 0.5163 0.018 Uiso 1 1 calc R
C13 C 0.9520(4) 0.0918(3) 0.0962(2) 0.0189(7) Uani 1 1 d .
H13A H 1.0483 0.0453 0.0973 0.028 Uiso 1 1 calc R
H13B H 0.9741 0.1506 0.1115 0.028 Uiso 1 1 calc R
H13C H 0.9240 0.1108 0.0350 0.028 Uiso 1 1 calc R
O8 O 0.8988(4) 0.3467(4) 0.0829(2) 0.0598(12) Uani 1 1 d .
C30 C 0.6027(6) 0.3926(3) 0.0822(3) 0.0351(10) Uani 1 1 d .
H60A H 0.5948 0.3917 0.1465 0.053 Uiso 1 1 calc R
H60B H 0.5372 0.3425 0.0785 0.053 Uiso 1 1 calc R
H60C H 0.5629 0.4578 0.0482 0.053 Uiso 1 1 calc R
C29 C 0.7883(5) 0.3696(3) 0.0387(3) 0.0345(9) Uani 1 1 d .
C28 C 0.8165(5) 0.3693(4) -0.0661(3) 0.0405(12) Uani 1 1 d .
H62A H 0.9318 0.3547 -0.0877 0.061 Uiso 1 1 calc R
H62B H 0.7806 0.4341 -0.1025 0.061 Uiso 1 1 calc R
H62C H 0.7545 0.3189 -0.0725 0.061 Uiso 1 1 calc R
H50 H 1.142(6) 0.078(4) 0.256(3) 0.039(14) Uiso 1 1 d .

loop_
_atom_site_aniso_label
_atom_site_aniso_U_11
_atom_site_aniso_U_22
_atom_site_aniso_U_33
_atom_site_aniso_U_23
_atom_site_aniso_U_13
_atom_site_aniso_U_12
Ni1 0.0094(2) 0.0125(2) 0.0145(2) -0.00564(16) -0.00219(14) 0.00130(14)
S1 0.0125(4) 0.0145(4) 0.0182(4) -0.0070(3) -0.0019(3) 0.0002(3)
S2 0.0146(4) 0.0162(4) 0.0196(4) -0.0073(3) -0.0016(3) 0.0017(3)
O1 0.0129(11) 0.0133(12) 0.0216(12) -0.0068(10) -0.0014(9) 0.0002(9)
N2 0.0115(12) 0.0158(13) 0.0169(13) -0.0081(11) -0.0012(10) -0.0003(10)
N4 0.0131(13) 0.0144(13) 0.0211(14) -0.0089(11) -0.0018(11) -0.0006(10)
O2 0.0129(11) 0.0148(11) 0.0226(12) -0.0081(9) -0.0025(9) 0.0012(9)
N1 0.0111(12) 0.0168(13) 0.0155(13) -0.0081(11) -0.0025(10) 0.0023(10)
O3 0.0201(12) 0.0209(12) 0.0224(13) -0.0074(10) 0.0009(10) -0.0035(10)
O4 0.0135(11) 0.0223(12) 0.0245(13) -0.0091(10) -0.0059(9) 0.0004(9)
N3 0.0119(13) 0.0154(13) 0.0186(14) -0.0068(11) -0.0034(10) 0.0021(10)
C15 0.0158(15) 0.0137(15) 0.0132(15) -0.0040(12) -0.0048(12) 0.0023(12)
C20 0.0159(15) 0.0151(15) 0.0147(15) -0.0053(12) -0.0048(12) 0.0034(12)
C19 0.0184(16) 0.0153(16) 0.0251(18) -0.0045(14) -0.0063(13) 0.0002(13)
C16 0.0137(15) 0.0191(16) 0.0223(17) -0.0062(14) -0.0022(13) -0.0003(12)
C14 0.0142(15) 0.0151(15) 0.0142(15) -0.0046(12) -0.0051(12) 0.0016(12)
O5 0.0219(12) 0.0212(12) 0.0215(13) -0.0082(10) -0.0058(10) 0.0050(10)
O6 0.0245(13) 0.0236(13) 0.0296(14) -0.0086(11) 0.0009(11) -0.0054(11)
N5 0.0146(13) 0.0186(14) 0.0208(15) -0.0073(12) -0.0006(11) 0.0034(11)
C3 0.0147(15) 0.0153(15) 0.0150(15) -0.0042(12) -0.0016(12) 0.0002(12)
C21 0.0128(15) 0.0193(16) 0.0223(17) -0.0095(14) -0.0066(12) 0.0004(12)
C7 0.0156(16) 0.0171(16) 0.0192(16) -0.0044(13) -0.0051(13) 0.0026(12)
C1 0.0126(15) 0.0189(16) 0.0165(15) -0.0098(13) -0.0035(12) 0.0016(12)
C22 0.0121(15) 0.0183(16) 0.0217(17) -0.0107(13) -0.0039(12) -0.0005(12)
C27 0.0125(15) 0.0207(16) 0.0180(16) -0.0112(13) -0.0018(12) -0.0003(12)
C9 0.0132(15) 0.0148(15) 0.0211(17) -0.0056(13) -0.0027(12) 0.0018(12)
C17 0.0169(17) 0.0214(18) 0.0297(19) -0.0105(15) -0.0031(14) 0.0045(13)
C26 0.0216(17) 0.0191(17) 0.0246(18) -0.0101(14) -0.0056(14) 0.0049(14)
C5 0.0143(15) 0.0178(16) 0.0186(16) -0.0092(13) -0.0022(12) 0.0012(12)
C4 0.0180(16) 0.0158(16) 0.0198(17) -0.0072(13) -0.0009(13) -0.0008(12)
C8 0.0124(15) 0.0189(16) 0.0233(17) -0.0069(14) -0.0059(13) 0.0028(12)
C10 0.0137(15) 0.0206(17) 0.0203(17) -0.0056(14) -0.0015(12) -0.0006(13)
O7 0.0183(12) 0.0166(12) 0.0249(13) -0.0065(10) -0.0033(10) 0.0036(9)
C24 0.0163(16) 0.0296(19) 0.0187(17) -0.0124(15) 0.0004(13) -0.0018(14)
C23 0.0148(16) 0.0222(17) 0.0221(17) -0.0084(14) -0.0050(13) -0.0021(13)
C25 0.0177(17) 0.0292(19) 0.0280(19) -0.0182(16) -0.0027(14) 0.0050(14)
C18 0.0201(17) 0.0156(16) 0.0309(19) -0.0112(15) -0.0067(14) 0.0058(13)
C12 0.0140(15) 0.0206(17) 0.0192(16) -0.0080(14) -0.0035(12) 0.0011(13)
C11 0.0192(16) 0.0168(16) 0.0199(17) -0.0041(13) -0.0046(13) 0.0057(13)
C6 0.0142(15) 0.0214(17) 0.0191(16) -0.0089(14) -0.0039(12) 0.0013(13)
C2 0.0162(15) 0.0146(15) 0.0146(15) -0.0043(12) -0.0015(12) -0.0017(12)
C13 0.0148(16) 0.0216(17) 0.0185(16) -0.0035(14) -0.0024(13) 0.0008(13)
O8 0.0210(15) 0.126(4) 0.0293(17) -0.017(2) -0.0120(13) 0.0091(18)
C30 0.048(3) 0.0120(17) 0.035(2) -0.0059(16) 0.0099(19) 0.0065(16)
C29 0.031(2) 0.029(2) 0.044(2) -0.0104(19) -0.0063(18) -0.0055(17)
C28 0.025(2) 0.063(3) 0.022(2) 0.014(2) -0.0119(16) -0.005(2)

loop_
_atom_type_symbol
_atom_type_description
_atom_type_scat_dispersion_real
_atom_type_scat_dispersion_imag
_atom_type_scat_source
C C 0.0033 0.0016 'International Tables Vol C Tables 4.2.6.8 and 6.1.1.4'
H H 0.0000 0.0000 'International Tables Vol C Tables 4.2.6.8 and 6.1.1.4'
F F 0.0171 0.0103 'International Tables Vol C Tables 4.2.6.8 and 6.1.1.4'
N N 0.0061 0.0033 'International Tables Vol C Tables 4.2.6.8 and 6.1.1.4'
Ni Ni 0.3393 1.1124 'International Tables Vol C Tables 4.2.6.8 and 6.1.1.4'
O O 0.0106 0.0060 'International Tables Vol C Tables 4.2.6.8 and 6.1.1.4'
P P 0.1023 0.0942 'International Tables Vol C Tables 4.2.6.8 and 6.1.1.4'
S S 0.1246 0.1234 'International Tables Vol C Tables 4.2.6.8 and 6.1.1.4'

loop_
_geom_angle_atom_site_label_1
_geom_angle_atom_site_label_2
_geom_angle_atom_site_label_3
_geom_angle
N2 Ni1 O2 161.45(10)
N2 Ni1 O1 86.82(10)
O2 Ni1 O1 88.42(9)
N2 Ni1 N1 90.39(11)
O2 Ni1 N1 89.42(10)
O1 Ni1 N1 164.51(10)
N2 Ni1 N3 101.67(11)
O2 Ni1 N3 96.87(10)
O1 Ni1 N3 102.85(10)
N1 Ni1 N3 92.64(11)
O3 S1 O4 116.24(15)
O3 S1 N4 110.63(15)
O4 S1 N4 109.49(15)
O3 S1 C20 111.18(15)
O4 S1 C20 111.28(15)
N4 S1 C20 96.21(15)
O5 S2 O6 116.14(16)
O5 S2 N5 110.54(15)
O6 S2 N5 110.84(16)
O5 S2 C27 110.33(15)
O6 S2 C27 110.67(15)
N5 S2 C27 96.62(15)
C4 N2 C3 115.1(2)
C4 N2 Ni1 118.7(2)
C3 N2 Ni1 106.15(19)
C14 N4 S1 111.4(2)
C14 O2 Ni1 134.7(2)
C1 N1 C9 120.0(3)
C1 N1 Ni1 126.9(2)
C9 N1 Ni1 112.7(2)
C13 N3 C6 109.3(3)
C13 N3 C7 105.4(2)
C6 N3 C7 109.6(2)
C13 N3 Ni1 109.9(2)
C6 N3 Ni1 112.6(2)
C7 N3 Ni1 109.8(2)
C20 C15 C16 120.6(3)
C20 C15 C14 111.3(3)
C16 C15 C14 128.2(3)
C19 C20 C15 122.8(3)
C19 C20 S1 130.2(3)
C15 C20 S1 107.0(2)
C20 C19 C18 116.5(3)
C17 C16 C15 117.8(3)
O2 C14 N4 125.0(3)
O2 C14 C15 120.9(3)
N4 C14 C15 114.1(3)
C21 N5 S2 111.4(2)
N2 C3 C12 107.7(3)
N2 C3 C2 110.5(3)
C12 C3 C2 110.3(3)
N2 C3 C11 111.6(3)
C12 C3 C11 108.4(3)
C2 C3 C11 108.4(3)
O7 C21 N5 124.0(3)
O7 C21 C22 121.8(3)
N5 C21 C22 114.2(3)
N3 C7 C8 116.6(3)
N1 C1 C2 123.0(3)
N1 C1 C10 124.4(3)
C2 C1 C10 112.7(3)
C23 C22 C27 120.9(3)
C23 C22 C21 128.5(3)
C27 C22 C21 110.6(3)
C22 C27 C26 122.2(3)
C22 C27 S2 107.3(2)
C26 C27 S2 130.5(3)
N1 C9 C8 111.5(3)
C16 C17 C18 120.8(3)
C27 C26 C25 116.9(3)
C4 C5 C6 114.0(3)
N2 C4 C5 111.6(3)
C9 C8 C7 115.4(3)
C25 C24 C23 121.1(3)
C22 C23 C24 117.7(3)
C24 C25 C26 121.1(3)
C19 C18 C17 121.5(3)
N3 C6 C5 114.6(3)
C1 C2 C3 120.3(3)
O8 C29 C28 121.8(4)
O8 C29 C30 123.9(4)
C28 C29 C30 114.1(4)

loop_
_geom_bond_atom_site_label_1
_geom_bond_atom_site_label_2
_geom_bond_distance
Ni1 N2 2.040(3)
Ni1 O2 2.045(2)
Ni1 O1 2.046(2)
Ni1 N1 2.050(3)
Ni1 N3 2.056(3)
S1 O3 1.432(3)
S1 O4 1.441(2)
S1 N4 1.642(3)
S1 C20 1.774(3)
S2 O5 1.442(3)
S2 O6 1.442(3)
S2 N5 1.627(3)
S2 C27 1.771(3)
N2 C4 1.490(4)
N2 C3 1.496(4)
N4 C14 1.334(4)
O2 C14 1.260(4)
N1 C1 1.280(4)
N1 C9 1.479(4)
N3 C13 1.484(4)
N3 C6 1.494(4)
N3 C7 1.500(4)
C15 C20 1.385(4)
C15 C16 1.389(4)
C15 C14 1.494(4)
C20 C19 1.378(5)
C19 C18 1.396(5)
C16 C17 1.388(5)
N5 C21 1.337(4)
C3 C12 1.535(4)
C3 C2 1.537(4)
C3 C11 1.538(4)
C21 O7 1.254(4)
C21 C22 1.506(4)
C7 C8 1.525(4)
C1 C2 1.509(4)
C1 C10 1.516(4)
C22 C23 1.382(5)
C22 C27 1.382(5)
C27 C26 1.387(5)
C9 C8 1.524(5)
C17 C18 1.398(5)
C26 C25 1.397(5)
C5 C4 1.522(5)
C5 C6 1.526(4)
C24 C25 1.390(5)
C24 C23 1.395(5)
O8 C29 1.205(5)
C30 C29 1.575(6)
C29 C28 1.560(6)
